data_7718917
loop_
_publ_author_name
'Huffman, Lucy S. X.'
'Seshadri, Anjana'
'Hastings, Christopher D.'
'Brennessel, William W.'
'Franco, Ignacio'
'Barnett, Brandon R.'

_publ_section_title
;
 Assessing structure and dynamics of iron complexes supported by
 tris(amidate)amine ligands.
;
_journal_issue 27
_journal_name_full 'Dalton transactions (Cambridge, England : 2003)'
_journal_page_first 10719
_journal_page_last 10724
_journal_paper_doi 10.1039/d5dt01284h
_journal_volume 54
_journal_year 2025
_chemical_absolute_configuration ad
_chemical_formula_moiety 'C30 H27 F Fe N4 O9, C18 H36 K N2 O6'
_chemical_formula_sum 'C48 H63 F Fe K N6 O15'
_chemical_formula_weight 1077.99
_space_group_crystal_system orthorhombic
_space_group_IT_number 29
_space_group_name_Hall 'P 2c -2ac'
_space_group_name_H-M_alt 'P c a 21'
_atom_sites_solution_hydrogens geom
_atom_sites_solution_primary dual
_atom_sites_solution_secondary difmap
_audit_creation_date 2025-02-05
_audit_creation_method
;
Olex2 1.5-ac6-015
(compiled 2023.12.04 svn.r209d9fb2 for Rigaku Oxford Diffraction, GUI svn.r6873)
;
_audit_update_record
;
2025-02-07 deposited with the CCDC.	2025-06-19 downloaded from the CCDC.
;
_cell_angle_alpha 90
_cell_angle_beta 90
_cell_angle_gamma 90
_cell_formula_units_Z 4
_cell_length_a 15.9303(3)
_cell_length_b 12.0821(3)
_cell_length_c 26.5119(8)
_cell_measurement_reflns_used 27606
_cell_measurement_temperature 100.00(10)
_cell_measurement_theta_max 32.7720
_cell_measurement_theta_min 1.6800
_cell_volume 5102.8(2)
_computing_cell_refinement 'CrysAlisPro 1.171.43.136a (Rigaku OD, 2024)'
_computing_data_collection 'CrysAlisPro system (CCD 43.136a 64-bit (release 23-08-2024))'
_computing_data_reduction 'CrysAlisPro 1.171.43.136a (Rigaku OD, 2024)'
_computing_molecular_graphics 'Olex2 1.5-ac6-015 (Dolomanov et al., 2009)'
_computing_publication_material 'Olex2 1.5-ac6-015 (Dolomanov et al., 2009)'
_computing_structure_refinement 'SHELXL 2019/3 (Sheldrick, 2015b)'
_computing_structure_solution 'SHELXT 2018/2 (Sheldrick, 2015a)'
_diffrn_ambient_environment N~2~
_diffrn_ambient_temperature 100.00(10)
_diffrn_detector 'Hybrid Pixel Array Detector'
_diffrn_detector_area_resol_mean 10.0000
_diffrn_detector_type HyPix
_diffrn_measured_fraction_theta_full 1.000
_diffrn_measured_fraction_theta_max 0.901
_diffrn_measurement_details
;
List of Runs (angles in degrees, time in seconds):

  # Type    Start    End  Width  t~exp~   \w     \q     \k     \f   Frames
#--------------------------------------------------------------------------
  1  \w    -62.00  29.00   0.50   47.91    --   11.04 -65.00 -61.00  182
  2  \w    -62.00  29.00   0.50   47.91    --   11.04 -65.00 -61.00  182
  3  \w     38.00  84.00   0.50   47.91    --   11.04-178.00 120.00   92
  4  \w     38.00  84.00   0.50   47.91    --   11.04-178.00-150.00   92
  5  \w     38.00  84.00   0.50   47.91    --   11.04-178.00  90.00   92
  6  \w     38.00  84.00   0.50   47.91    --   11.04-178.00 150.00   92
  7  \w     38.00  84.00   0.50   47.91    --   11.04-178.00 -30.00   92
  8  \w    -83.00   3.00   0.50   47.91    --  -11.98 -56.00 123.00  172
  9  \w     -4.00  21.00   0.50   47.91    --   11.04  57.00  60.00   50
;
_diffrn_measurement_device 'four-circle diffractometer'
_diffrn_measurement_device_type 'XtaLAB Synergy, Dualflex, HyPix'
_diffrn_measurement_method '\w scans'
_diffrn_orient_matrix_type 'CrysAlisPro convention (1999,Acta A55,543-557)'
_diffrn_orient_matrix_UB_11 -0.0287559000
_diffrn_orient_matrix_UB_12 -0.0436196000
_diffrn_orient_matrix_UB_13 -0.0047324000
_diffrn_orient_matrix_UB_21 -0.0078778000
_diffrn_orient_matrix_UB_22 -0.0047136000
_diffrn_orient_matrix_UB_23 0.0262462000
_diffrn_orient_matrix_UB_31 -0.0330666000
_diffrn_orient_matrix_UB_32 0.0390088000
_diffrn_orient_matrix_UB_33 -0.0021282000
_diffrn_radiation_monochromator mirror
_diffrn_radiation_probe x-ray
_diffrn_radiation_type 'Mo K\a'
_diffrn_radiation_wavelength 0.71073
_diffrn_reflns_av_R_equivalents 0.0516
_diffrn_reflns_av_unetI/netI 0.0485
_diffrn_reflns_Laue_measured_fraction_full 1.000
_diffrn_reflns_Laue_measured_fraction_max 0.901
_diffrn_reflns_limit_h_max 22
_diffrn_reflns_limit_h_min -23
_diffrn_reflns_limit_k_max 17
_diffrn_reflns_limit_k_min -16
_diffrn_reflns_limit_l_max 39
_diffrn_reflns_limit_l_min -39
_diffrn_reflns_number 91122
_diffrn_reflns_point_group_measured_fraction_full 0.984
_diffrn_reflns_point_group_measured_fraction_max 0.845
_diffrn_reflns_theta_full 29.575
_diffrn_reflns_theta_max 33.052
_diffrn_reflns_theta_min 1.536
_diffrn_source 'micro-focus sealed X-ray tube'
_diffrn_source_type 'PhotonJet (Mo) X-ray Source'
_exptl_absorpt_coefficient_mu 0.454
_exptl_absorpt_correction_T_max 1.00000
_exptl_absorpt_correction_T_min 0.62783
_exptl_absorpt_correction_type multi-scan
_exptl_absorpt_process_details
;
CrysAlisPro 1.171.43.136a (Rigaku Oxford Diffraction, 2024)
Empirical absorption correction using spherical harmonics,
implemented in SCALE3 ABSPACK scaling algorithm.
;
_exptl_crystal_colour yellow
_exptl_crystal_colour_primary yellow
_exptl_crystal_density_diffrn 1.403
_exptl_crystal_description plate
_exptl_crystal_F_000 2268
_exptl_crystal_size_max 0.263
_exptl_crystal_size_mid 0.149
_exptl_crystal_size_min 0.055
_refine_diff_density_max 0.561
_refine_diff_density_min -0.353
_refine_diff_density_rms 0.059
_refine_ls_abs_structure_details
;
 Flack x determined using 4399 quotients [(I+)-(I-)]/[(I+)+(I-)]
 (Parsons, Flack and Wagner, Acta Cryst. B69 (2013) 249-259).
;
_refine_ls_abs_structure_Flack -0.006(5)
_refine_ls_extinction_method none
_refine_ls_goodness_of_fit_ref 1.036
_refine_ls_hydrogen_treatment constr
_refine_ls_matrix_type full
_refine_ls_number_parameters 893
_refine_ls_number_reflns 16344
_refine_ls_number_restraints 634
_refine_ls_restrained_S_all 1.078
_refine_ls_R_factor_all 0.0811
_refine_ls_R_factor_gt 0.0537
_refine_ls_shift/su_max 0.001
_refine_ls_shift/su_mean 0.000
_refine_ls_structure_factor_coef Fsqd
_refine_ls_weighting_details 'w=1/[\s^2^(Fo^2^)+(0.0758P)^2^+0.8757P] where P=(Fo^2^+2Fc^2^)/3'
_refine_ls_weighting_scheme calc
_refine_ls_wR_factor_gt 0.1264
_refine_ls_wR_factor_ref 0.1364
_reflns_Friedel_coverage 0.842
_reflns_Friedel_fraction_full 0.967
_reflns_Friedel_fraction_max 0.788
_reflns_number_gt 12042
_reflns_number_total 16344
_reflns_threshold_expression 'I > 2\s(I)'
_cod_data_source_file d5dt01284h8.cif
_cod_data_source_block brblh07
_cod_depositor_comments 'Adding full bibliography for 7718917--7718921.cif.'
_cod_database_code 7718917
_shelx_shelxl_version_number 2019/3
_shelx_space_group_comment
;
The symmetry employed for this shelxl refinement is uniquely defined
by the following loop, which should always be used as a source of
symmetry information in preference to the above space-group names.
They are only intended as comments.
;
_shelx_estimated_absorpt_t_max 0.975
_shelx_estimated_absorpt_t_min 0.890
_olex2_refinement_description
;
1. Fixed Uiso
 At 1.2 times of:
  All C(H) groups, All C(H,H) groups
2. Restrained distances
 N5-C31 \\sim N5-C37 \\sim N5-C43 \\sim N6-C36 \\sim N6-C42 \\sim N6-C48 \\sim
N5'-C31' \\sim N5'-C37' ~
 N5'-C43' \\sim N6'-C36' \\sim N6'-C42' \\sim N6'-C48'
 with sigma of 0.02
 C31-C37 \\sim C31-C43 \\sim C37-C43 \\sim C31'-C37' \\sim C31'-C43' \\sim
C37'-C43'
 with sigma of 0.04
3. Uiso/Uaniso restraints and constraints
All non-hydrogen atoms have similar U: within 1A with sigma of 0.02 and sigma
for terminal atoms of 0.04 within 1A
All non-hydrogen atoms have similar U: within 0.4A with sigma of 0.002 and
sigma for terminal atoms of 0.004 within 0.4A
4. Rigid body (RIGU) restrains
 N5, C31, C32, O10, C33, C34, O11, C35, C36, C37, C38, O12, C39, C40, O13, C41,
  C42, C43, C44, O14, C45, C46, O15, C47, C48, N6
 with sigma for 1-2 distances of 0.001 and sigma for 1-3 distances of 0.001
 N5', C31', C32', O10', C33', C34', O11', C35', C36', C37', C38', O12', C39',
 C40', O13', C41', C42', C43', C44', O14', C45', C46', O15', C47', C48', N6'
 with sigma for 1-2 distances of 0.001 and sigma for 1-3 distances of 0.001
5. Same fragment restrains
{N5', C37', C38', O12', C39', C40', O13', C41', C42'} sigma for 1-2: 0.02, 1-3:
0.04
{N5', C43', C44', O14', C45', C46', O15', C47', C48'} sigma for 1-2: 0.02, 1-3:
0.04
as in
{N5', C31', C32', O10', C33', C34', O11', C35', C36'}
{N5, C37, C38, O12, C39, C40, O13, C41, C42} sigma for 1-2: 0.02, 1-3: 0.04
{N5, C43, C44, O14, C45, C46, O15, C47, C48} sigma for 1-2: 0.02, 1-3: 0.04
as in
{N5, C31, C32, O10, C33, C34, O11, C35, C36}
6. Others
 Sof(K1')=Sof(N5')=Sof(C31')=Sof(H31C)=Sof(H31D)=Sof(C32')=Sof(H32C)=Sof(H32D)=
 Sof(O10')=Sof(C33')=Sof(H33C)=Sof(H33D)=Sof(C34')=Sof(H34C)=Sof(H34D)=
 Sof(O11')=Sof(C35')=Sof(H35C)=Sof(H35D)=Sof(C36')=Sof(H36C)=Sof(H36D)=
 Sof(C37')=Sof(H37C)=Sof(H37D)=Sof(C38')=Sof(H38C)=Sof(H38D)=Sof(O12')=
 Sof(C39')=Sof(H39C)=Sof(H39D)=Sof(C40')=Sof(H40C)=Sof(H40D)=Sof(O13')=
 Sof(C41')=Sof(H41C)=Sof(H41D)=Sof(C42')=Sof(H42C)=Sof(H42D)=Sof(C43')=
 Sof(H43C)=Sof(H43D)=Sof(C44')=Sof(H44C)=Sof(H44D)=Sof(O14')=Sof(C45')=
 Sof(H45C)=Sof(H45D)=Sof(C46')=Sof(H46C)=Sof(H46D)=Sof(O15')=Sof(C47')=
 Sof(H47C)=Sof(H47D)=Sof(C48')=Sof(H48C)=Sof(H48D)=Sof(N6')=1-FVAR(1)
 Sof(K1)=Sof(N5)=Sof(C31)=Sof(H31A)=Sof(H31B)=Sof(C32)=Sof(H32A)=Sof(H32B)=
 Sof(O10)=Sof(C33)=Sof(H33A)=Sof(H33B)=Sof(C34)=Sof(H34A)=Sof(H34B)=Sof(O11)=
 Sof(C35)=Sof(H35A)=Sof(H35B)=Sof(C36)=Sof(H36A)=Sof(H36B)=Sof(C37)=Sof(H37A)=
 Sof(H37B)=Sof(C38)=Sof(H38A)=Sof(H38B)=Sof(O12)=Sof(C39)=Sof(H39A)=Sof(H39B)=
 Sof(C40)=Sof(H40A)=Sof(H40B)=Sof(O13)=Sof(C41)=Sof(H41A)=Sof(H41B)=Sof(C42)=
 Sof(H42A)=Sof(H42B)=Sof(C43)=Sof(H43A)=Sof(H43B)=Sof(C44)=Sof(H44A)=Sof(H44B)=
 Sof(O14)=Sof(C45)=Sof(H45A)=Sof(H45B)=Sof(C46)=Sof(H46A)=Sof(H46B)=Sof(O15)=
 Sof(C47)=Sof(H47A)=Sof(H47B)=Sof(C48)=Sof(H48A)=Sof(H48B)=Sof(N6)=FVAR(1)
7.a Secondary CH2 refined with riding coordinates:
 C1(H1A,H1B), C2(H2A,H2B), C3(H3A,H3B), C4(H4A,H4B), C5(H5A,H5B), C6(H6A,H6B),
 C28(H28A,H28B), C29(H29A,H29B), C30(H30A,H30B), C31(H31A,H31B), C32(H32A,H32B),
  C33(H33A,H33B), C34(H34A,H34B), C35(H35A,H35B), C36(H36A,H36B), C37(H37A,
 H37B), C38(H38A,H38B), C39(H39A,H39B), C40(H40A,H40B), C41(H41A,H41B),
 C42(H42A,H42B), C43(H43A,H43B), C44(H44A,H44B), C45(H45A,H45B), C46(H46A,H46B),
  C47(H47A,H47B), C48(H48A,H48B), C31'(H31C,H31D), C32'(H32C,H32D), C33'(H33C,
 H33D), C34'(H34C,H34D), C35'(H35C,H35D), C36'(H36C,H36D), C37'(H37C,H37D),
 C38'(H38C,H38D), C39'(H39C,H39D), C40'(H40C,H40D), C41'(H41C,H41D), C42'(H42C,
 H42D), C43'(H43C,H43D), C44'(H44C,H44D), C45'(H45C,H45D), C46'(H46C,H46D),
 C47'(H47C,H47D), C48'(H48C,H48D)
7.b Aromatic/amide H refined with riding coordinates:
 C9(H9), C11(H11), C13(H13), C16(H16), C18(H18), C20(H20), C23(H23), C25(H25),
 C27(H27)
;
_olex2_submission_original_sample_id brblh07
_olex2_submission_special_instructions 'No special instructions were received'
_oxdiff_exptl_absorpt_empirical_details
;
Empirical correction (ABSPACK) includes:
- Absorption correction using spherical harmonics
- Frame scaling
;
_oxdiff_exptl_absorpt_empirical_full_max 1.773
_oxdiff_exptl_absorpt_empirical_full_min 0.608

loop_
_space_group_symop_operation_xyz
'x, y, z'
'-x, -y, z+1/2'
'x+1/2, -y, z'
'-x+1/2, y, z+1/2'

loop_
_atom_site_label
_atom_site_type_symbol
_atom_site_fract_x
_atom_site_fract_y
_atom_site_fract_z
_atom_site_U_iso_or_equiv
_atom_site_adp_type
_atom_site_occupancy
_atom_site_site_symmetry_order
_atom_site_calc_flag
_atom_site_refinement_flags_posn
_atom_site_refinement_flags_adp
_atom_site_refinement_flags_occupancy
_atom_site_disorder_assembly
_atom_site_disorder_group
Fe1 Fe 0.82623(2) 0.73241(3) 0.38607(2) 0.02751(11) Uani 1 1 d . . . . .
F1 F 0.73452(9) 0.81992(13) 0.38640(9) 0.0305(4) Uani 1 1 d . . . . .
O1 O 0.66579(15) 0.4604(2) 0.40523(12) 0.0427(7) Uani 1 1 d . . . . .
O2 O 0.8548(2) 0.8105(3) 0.23645(14) 0.0629(10) Uani 1 1 d . . . . .
O4 O 0.52392(15) 0.8263(2) 0.29751(10) 0.0369(6) Uani 1 1 d . . . . .
O5 O 0.56283(15) 0.9986(2) 0.26678(12) 0.0467(7) Uani 1 1 d . . . . .
O6 O 0.77530(15) 1.1599(2) 0.37457(16) 0.0576(10) Uani 1 1 d . . . . .
O7 O 0.65632(16) 1.1448(2) 0.42817(15) 0.0526(8) Uani 1 1 d . . . . .
O8 O 0.55714(14) 0.8321(2) 0.51936(10) 0.0355(5) Uani 1 1 d . . . . .
O9 O 0.45420(14) 0.7442(2) 0.47146(10) 0.0315(5) Uani 1 1 d . . . . .
N1 N 0.93885(14) 0.6240(2) 0.38531(16) 0.0343(6) Uani 1 1 d . . . . .
N2 N 0.76907(13) 0.58170(18) 0.38466(12) 0.0244(4) Uani 1 1 d . . . . .
N3 N 0.88145(19) 0.7815(3) 0.32050(15) 0.0381(8) Uani 1 1 d . . . . .
N4 N 0.87702(18) 0.7755(2) 0.45356(15) 0.0364(7) Uani 1 1 d . . . . .
C1 C 0.9108(2) 0.5145(3) 0.36688(15) 0.0337(8) Uani 1 1 d . . . . .
H1A H 0.952658 0.457491 0.376135 0.040 Uiso 1 1 calc R U . . .
H1B H 0.905951 0.515979 0.329657 0.040 Uiso 1 1 calc R U . . .
C2 C 0.82646(17) 0.4855(2) 0.38988(17) 0.0295(6) Uani 1 1 d . . . . .
H2A H 0.802352 0.420343 0.372459 0.035 Uiso 1 1 calc R U . . .
H2B H 0.833606 0.466735 0.425979 0.035 Uiso 1 1 calc R U . . .
C3 C 0.9994(2) 0.6750(3) 0.35008(19) 0.0439(10) Uani 1 1 d . . . . .
H3A H 1.042446 0.619890 0.340295 0.053 Uiso 1 1 calc R U . . .
H3B H 1.028127 0.737721 0.366804 0.053 Uiso 1 1 calc R U . . .
C4 C 0.9542(2) 0.7153(4) 0.3040(2) 0.0457(11) Uani 1 1 d . . . . .
H4A H 0.992217 0.761250 0.283146 0.055 Uiso 1 1 calc R U . . .
H4B H 0.935115 0.651711 0.283457 0.055 Uiso 1 1 calc R U . . .
C5 C 0.9697(2) 0.6196(3) 0.43755(17) 0.0390(9) Uani 1 1 d . . . . .
H5A H 1.029117 0.595342 0.437743 0.047 Uiso 1 1 calc R U . . .
H5B H 0.936522 0.565005 0.456983 0.047 Uiso 1 1 calc R U . . .
C6 C 0.9626(2) 0.7319(3) 0.46194(19) 0.0411(10) Uani 1 1 d . . . . .
H6A H 0.973807 0.725727 0.498569 0.049 Uiso 1 1 calc R U . . .
H6B H 1.004538 0.782906 0.447147 0.049 Uiso 1 1 calc R U . . .
C7 C 0.68915(16) 0.5549(2) 0.39343(12) 0.0230(6) Uani 1 1 d . . . . .
C8 C 0.62115(15) 0.6413(2) 0.38918(14) 0.0229(5) Uani 1 1 d . . . . .
C9 C 0.60526(18) 0.7001(3) 0.34524(13) 0.0264(6) Uani 1 1 d . . . . .
H9 H 0.640106 0.690113 0.316520 0.032 Uiso 1 1 calc R U . . .
C10 C 0.53813(19) 0.7737(3) 0.34337(13) 0.0286(7) Uani 1 1 d . . . . .
C11 C 0.48675(16) 0.7892(2) 0.38491(17) 0.0292(6) Uani 1 1 d . . . . .
H11 H 0.440289 0.838379 0.383402 0.035 Uiso 1 1 calc R U . . .
C12 C 0.50469(18) 0.7313(3) 0.42876(13) 0.0269(6) Uani 1 1 d . . . . .
C13 C 0.57021(18) 0.6570(2) 0.43141(13) 0.0251(6) Uani 1 1 d . . . . .
H13 H 0.580561 0.616908 0.461618 0.030 Uiso 1 1 calc R U . . .
C14 C 0.8413(2) 0.8303(4) 0.28134(19) 0.0445(11) Uani 1 1 d . . . . .
C15 C 0.7793(2) 0.9192(3) 0.29504(19) 0.0442(11) Uani 1 1 d . . . . .
C16 C 0.8005(2) 0.9992(3) 0.3295(2) 0.0464(11) Uani 1 1 d . . . . .
H16 H 0.854028 0.997164 0.345281 0.056 Uiso 1 1 calc R U . . .
C17 C 0.7449(2) 1.0825(3) 0.34128(19) 0.0473(11) Uani 1 1 d . . . . .
C18 C 0.6649(2) 1.0839(4) 0.3198(2) 0.0488(12) Uani 1 1 d . . . . .
H18 H 0.625876 1.140547 0.327965 0.059 Uiso 1 1 calc R U . . .
C19 C 0.6442(2) 1.0011(4) 0.28647(18) 0.0458(11) Uani 1 1 d . . . . .
C20 C 0.7006(2) 0.9212(4) 0.27196(17) 0.0426(9) Uani 1 1 d . . . . .
H20 H 0.686305 0.868554 0.246782 0.051 Uiso 1 1 calc R U . . .
C21 C 0.8577(2) 0.8594(3) 0.48455(16) 0.0374(8) Uani 1 1 d . . . . .
O3 O 0.90709(17) 0.9027(3) 0.51484(13) 0.0518(8) Uani 1 1 d . . . . .
C22 C 0.7690(2) 0.9054(3) 0.48165(16) 0.0361(8) Uani 1 1 d . . . . .
C23 C 0.7011(2) 0.8466(3) 0.49992(15) 0.0332(7) Uani 1 1 d . . . . .
H23 H 0.708984 0.775669 0.514657 0.040 Uiso 1 1 calc R U . . .
C24 C 0.6208(2) 0.8921(3) 0.49653(14) 0.0324(7) Uani 1 1 d . . . . .
C25 C 0.6080(2) 0.9929(3) 0.47341(16) 0.0368(8) Uani 1 1 d . . . . .
H25 H 0.553228 1.023519 0.470851 0.044 Uiso 1 1 calc R U . . .
C26 C 0.6773(2) 1.0488(3) 0.4539(2) 0.0429(10) Uani 1 1 d . . . . .
C27 C 0.7583(2) 1.0083(3) 0.4594(2) 0.0464(11) Uani 1 1 d . . . . .
H27 H 0.805242 1.050035 0.448155 0.056 Uiso 1 1 calc R U . . .
C28 C 0.5068(2) 0.9417(3) 0.29869(17) 0.0386(8) Uani 1 1 d . . . . .
H28A H 0.448343 0.955205 0.287548 0.046 Uiso 1 1 calc R U . . .
H28B H 0.512615 0.969543 0.333630 0.046 Uiso 1 1 calc R U . . .
C29 C 0.7198(3) 1.2126(3) 0.4092(2) 0.0614(15) Uani 1 1 d . . . . .
H29A H 0.753189 1.241453 0.437792 0.074 Uiso 1 1 calc R U . . .
H29B H 0.693598 1.276787 0.392098 0.074 Uiso 1 1 calc R U . . .
C30 C 0.4740(2) 0.8393(3) 0.50009(15) 0.0347(7) Uani 1 1 d . . . . .
H30A H 0.433834 0.846409 0.528411 0.042 Uiso 1 1 calc R U . . .
H30B H 0.468739 0.905978 0.478630 0.042 Uiso 1 1 calc R U . . .
K1 K 0.30987(10) 0.6510(2) 0.64120(6) 0.0379(4) Uani 0.585(3) 1 d . U P A 1
N5 N 0.2290(5) 0.8679(5) 0.6251(3) 0.0598(15) Uani 0.585(3) 1 d D U P A 1
C31 C 0.1541(11) 0.8495(12) 0.5925(6) 0.073(2) Uani 0.585(3) 1 d D U P A 1
H31A H 0.131626 0.921980 0.581488 0.088 Uiso 0.585(3) 1 calc R U P A 1
H31B H 0.109985 0.811825 0.612384 0.088 Uiso 0.585(3) 1 calc R U P A 1
C32 C 0.1745(7) 0.7792(7) 0.5456(4) 0.061(2) Uani 0.585(3) 1 d D U P A 1
H32A H 0.125601 0.777244 0.522611 0.074 Uiso 0.585(3) 1 calc R U P A 1
H32B H 0.222712 0.811596 0.527206 0.074 Uiso 0.585(3) 1 calc R U P A 1
O10 O 0.1945(6) 0.6702(6) 0.5622(4) 0.0495(19) Uani 0.585(3) 1 d D U P A 1
C33 C 0.2173(9) 0.6060(8) 0.5191(4) 0.066(3) Uani 0.585(3) 1 d D U P A 1
H33A H 0.268962 0.636674 0.503746 0.079 Uiso 0.585(3) 1 calc R U P A 1
H33B H 0.171887 0.609142 0.493720 0.079 Uiso 0.585(3) 1 calc R U P A 1
C34 C 0.2324(6) 0.4858(7) 0.5349(3) 0.0565(18) Uani 0.585(3) 1 d D . P A 1
H34A H 0.181719 0.455801 0.551622 0.068 Uiso 0.585(3) 1 calc R U P A 1
H34B H 0.244525 0.439932 0.504831 0.068 Uiso 0.585(3) 1 calc R U P A 1
O11 O 0.2992(4) 0.4825(5) 0.5675(2) 0.0467(13) Uani 0.585(3) 1 d D U P A 1
C35 C 0.3197(6) 0.3708(7) 0.5796(5) 0.080(3) Uani 0.585(3) 1 d D . P A 1
H35A H 0.328463 0.328122 0.548178 0.096 Uiso 0.585(3) 1 calc R U P A 1
H35B H 0.272757 0.336534 0.598404 0.096 Uiso 0.585(3) 1 calc R U P A 1
C36 C 0.3967(8) 0.3673(9) 0.6105(6) 0.105(3) Uani 0.585(3) 1 d D . P A 1
H36A H 0.410116 0.289069 0.618127 0.127 Uiso 0.585(3) 1 calc R U P A 1
H36B H 0.443704 0.397997 0.590540 0.127 Uiso 0.585(3) 1 calc R U P A 1
C37 C 0.2916(6) 0.9419(8) 0.5997(4) 0.071(2) Uani 0.585(3) 1 d D . P A 1
H37A H 0.268758 1.018062 0.598946 0.085 Uiso 0.585(3) 1 calc R U P A 1
H37B H 0.298426 0.917185 0.564318 0.085 Uiso 0.585(3) 1 calc R U P A 1
C38 C 0.3767(7) 0.9446(7) 0.6244(4) 0.0614(19) Uani 0.585(3) 1 d D U P A 1
H38A H 0.414414 0.995651 0.605876 0.074 Uiso 0.585(3) 1 calc R U P A 1
H38B H 0.371763 0.970793 0.659614 0.074 Uiso 0.585(3) 1 calc R U P A 1
O12 O 0.4101(3) 0.8339(4) 0.6233(2) 0.0491(12) Uani 0.585(3) 1 d D . P A 1
C39 C 0.4931(6) 0.8315(8) 0.6464(5) 0.060(2) Uani 0.585(3) 1 d D U P A 1
H39A H 0.488617 0.847718 0.682941 0.072 Uiso 0.585(3) 1 calc R U P A 1
H39B H 0.529596 0.888256 0.630798 0.072 Uiso 0.585(3) 1 calc R U P A 1
C40 C 0.5318(6) 0.7142(8) 0.6385(6) 0.064(2) Uani 0.585(3) 1 d D U P A 1
H40A H 0.537282 0.699136 0.601922 0.077 Uiso 0.585(3) 1 calc R U P A 1
H40B H 0.588653 0.711720 0.653575 0.077 Uiso 0.585(3) 1 calc R U P A 1
O13 O 0.4828(4) 0.6351(5) 0.6601(3) 0.0645(16) Uani 0.585(3) 1 d D . P A 1
C41 C 0.5244(7) 0.5316(9) 0.6559(6) 0.090(3) Uani 0.585(3) 1 d D U P A 1
H41A H 0.580874 0.535599 0.671370 0.108 Uiso 0.585(3) 1 calc R U P A 1
H41B H 0.530666 0.510553 0.620002 0.108 Uiso 0.585(3) 1 calc R U P A 1
C42 C 0.4717(8) 0.4498(11) 0.6828(7) 0.115(4) Uani 0.585(3) 1 d D . P A 1
H42A H 0.503148 0.379434 0.685670 0.138 Uiso 0.585(3) 1 calc R U P A 1
H42B H 0.460706 0.477145 0.717359 0.138 Uiso 0.585(3) 1 calc R U P A 1
C43 C 0.2010(11) 0.9147(12) 0.6742(5) 0.102(3) Uani 0.585(3) 1 d D U P A 1
H43A H 0.159767 0.974387 0.667790 0.122 Uiso 0.585(3) 1 calc R U P A 1
H43B H 0.249851 0.947971 0.691573 0.122 Uiso 0.585(3) 1 calc R U P A 1
C44 C 0.1606(10) 0.8271(12) 0.7092(5) 0.108(3) Uani 0.585(3) 1 d D U P A 1
H44A H 0.144470 0.862028 0.741559 0.129 Uiso 0.585(3) 1 calc R U P A 1
H44B H 0.109177 0.797294 0.693218 0.129 Uiso 0.585(3) 1 calc R U P A 1
O14 O 0.2155(6) 0.7432(9) 0.7181(3) 0.091(2) Uani 0.585(3) 1 d D U P A 1
C45 C 0.1826(10) 0.6661(13) 0.7558(5) 0.111(3) Uani 0.585(3) 1 d D U P A 1
H45A H 0.130821 0.630400 0.743148 0.133 Uiso 0.585(3) 1 calc R U P A 1
H45B H 0.169033 0.706205 0.787320 0.133 Uiso 0.585(3) 1 calc R U P A 1
C46 C 0.2487(13) 0.5808(16) 0.7656(6) 0.131(4) Uani 0.585(3) 1 d D U P A 1
H46A H 0.301409 0.617565 0.776048 0.157 Uiso 0.585(3) 1 calc R U P A 1
H46B H 0.230371 0.531600 0.793367 0.157 Uiso 0.585(3) 1 calc R U P A 1
O15 O 0.2626(6) 0.5201(7) 0.7237(3) 0.102(2) Uani 0.585(3) 1 d D . P A 1
C47 C 0.3105(10) 0.4245(12) 0.7352(7) 0.134(4) Uani 0.585(3) 1 d D . P A 1
H47A H 0.276644 0.374907 0.756923 0.161 Uiso 0.585(3) 1 calc R U P A 1
H47B H 0.360816 0.446925 0.754638 0.161 Uiso 0.585(3) 1 calc R U P A 1
C48 C 0.3369(9) 0.3641(11) 0.6908(6) 0.121(3) Uani 0.585(3) 1 d D . P A 1
H48A H 0.286500 0.340638 0.671741 0.145 Uiso 0.585(3) 1 calc R U P A 1
H48B H 0.367125 0.296448 0.701502 0.145 Uiso 0.585(3) 1 calc R U P A 1
N6 N 0.3909(6) 0.4279(6) 0.6577(4) 0.094(2) Uani 0.585(3) 1 d D . P A 1
K1' K 0.32144(18) 0.7091(3) 0.64188(9) 0.0455(7) Uani 0.415(3) 1 d . U P A 2
N5' N 0.1751(6) 0.8583(9) 0.6430(4) 0.066(2) Uani 0.415(3) 1 d D U P A 2
C31' C 0.1465(17) 0.8715(16) 0.5895(7) 0.072(2) Uani 0.415(3) 1 d D U P A 2
H31C H 0.189483 0.912754 0.570191 0.086 Uiso 0.415(3) 1 calc R U P A 2
H31D H 0.093787 0.914850 0.588796 0.086 Uiso 0.415(3) 1 calc R U P A 2
C32' C 0.1321(8) 0.7607(11) 0.5654(5) 0.058(2) Uani 0.415(3) 1 d D U P A 2
H32C H 0.093311 0.716607 0.586525 0.070 Uiso 0.415(3) 1 calc R U P A 2
H32D H 0.105793 0.771084 0.531912 0.070 Uiso 0.415(3) 1 calc R U P A 2
O10' O 0.2084(8) 0.7037(9) 0.5599(6) 0.051(3) Uani 0.415(3) 1 d D U P A 2
C33' C 0.1973(12) 0.5973(13) 0.5361(6) 0.076(4) Uani 0.415(3) 1 d D U P A 2
H33C H 0.164587 0.605883 0.504587 0.091 Uiso 0.415(3) 1 calc R U P A 2
H33D H 0.165922 0.547222 0.558886 0.091 Uiso 0.415(3) 1 calc R U P A 2
C34' C 0.2786(10) 0.5507(10) 0.5249(4) 0.075(3) Uani 0.415(3) 1 d D . P A 2
H34C H 0.309990 0.601927 0.502704 0.089 Uiso 0.415(3) 1 calc R U P A 2
H34D H 0.271283 0.479883 0.506661 0.089 Uiso 0.415(3) 1 calc R U P A 2
O11' O 0.3273(10) 0.5311(10) 0.5713(4) 0.091(3) Uani 0.415(3) 1 d D U P A 2
C35' C 0.4030(13) 0.4804(17) 0.5599(5) 0.112(5) Uani 0.415(3) 1 d D . P A 2
H35C H 0.435825 0.527672 0.536622 0.135 Uiso 0.415(3) 1 calc R U P A 2
H35D H 0.392556 0.408535 0.543010 0.135 Uiso 0.415(3) 1 calc R U P A 2
C36' C 0.4533(17) 0.461(2) 0.6099(8) 0.153(6) Uani 0.415(3) 1 d D . P A 2
H36C H 0.420967 0.410808 0.631859 0.183 Uiso 0.415(3) 1 calc R U P A 2
H36D H 0.507150 0.424787 0.601643 0.183 Uiso 0.415(3) 1 calc R U P A 2
C37' C 0.2053(11) 0.9711(13) 0.6575(6) 0.082(3) Uani 0.415(3) 1 d D U P A 2
H37C H 0.161558 1.025210 0.647706 0.099 Uiso 0.415(3) 1 calc R U P A 2
H37D H 0.210076 0.973486 0.694695 0.099 Uiso 0.415(3) 1 calc R U P A 2
C38' C 0.2857(10) 1.0088(13) 0.6361(6) 0.084(3) Uani 0.415(3) 1 d D . P A 2
H38C H 0.282573 1.010643 0.598836 0.101 Uiso 0.415(3) 1 calc R U P A 2
H38D H 0.299182 1.084167 0.648368 0.101 Uiso 0.415(3) 1 calc R U P A 2
O12' O 0.3449(6) 0.9366(8) 0.6512(3) 0.063(2) Uani 0.415(3) 1 d D U P A 2
C39' C 0.4316(9) 0.9752(15) 0.6365(6) 0.092(3) Uani 0.415(3) 1 d D . P A 2
H39C H 0.435658 0.978828 0.599259 0.110 Uiso 0.415(3) 1 calc R U P A 2
H39D H 0.441196 1.050503 0.649983 0.110 Uiso 0.415(3) 1 calc R U P A 2
C40' C 0.4924(11) 0.9047(17) 0.6548(6) 0.100(4) Uani 0.415(3) 1 d D U P A 2
H40C H 0.486975 0.896651 0.691782 0.120 Uiso 0.415(3) 1 calc R U P A 2
H40D H 0.549038 0.933988 0.647093 0.120 Uiso 0.415(3) 1 calc R U P A 2
O13' O 0.4800(7) 0.7995(13) 0.6303(5) 0.086(3) Uani 0.415(3) 1 d D U P A 2
C41' C 0.5532(13) 0.745(2) 0.6361(9) 0.128(5) Uani 0.415(3) 1 d D U P A 2
H41C H 0.568667 0.741187 0.672215 0.154 Uiso 0.415(3) 1 calc R U P A 2
H41D H 0.598705 0.783430 0.617610 0.154 Uiso 0.415(3) 1 calc R U P A 2
C42' C 0.5397(13) 0.6252(18) 0.6142(7) 0.138(5) Uani 0.415(3) 1 d D . P A 2
H42C H 0.528254 0.631146 0.577549 0.165 Uiso 0.415(3) 1 calc R U P A 2
H42D H 0.592319 0.582622 0.618324 0.165 Uiso 0.415(3) 1 calc R U P A 2
C43' C 0.1127(9) 0.8128(16) 0.6770(5) 0.093(3) Uani 0.415(3) 1 d D . P A 2
H43C H 0.081944 0.753410 0.659157 0.111 Uiso 0.415(3) 1 calc R U P A 2
H43D H 0.071711 0.871751 0.685214 0.111 Uiso 0.415(3) 1 calc R U P A 2
C44' C 0.1473(11) 0.7649(17) 0.7271(6) 0.087(4) Uani 0.415(3) 1 d D U P A 2
H44C H 0.177227 0.823660 0.745964 0.105 Uiso 0.415(3) 1 calc R U P A 2
H44D H 0.100214 0.738357 0.748246 0.105 Uiso 0.415(3) 1 calc R U P A 2
O14' O 0.2009(6) 0.6796(9) 0.7174(3) 0.065(2) Uani 0.415(3) 1 d D U P A 2
C45' C 0.2324(14) 0.6400(15) 0.7661(5) 0.083(4) Uani 0.415(3) 1 d D U P A 2
H45C H 0.185453 0.610806 0.786655 0.100 Uiso 0.415(3) 1 calc R U P A 2
H45D H 0.259107 0.701510 0.784793 0.100 Uiso 0.415(3) 1 calc R U P A 2
C46' C 0.2943(15) 0.552(2) 0.7562(8) 0.134(6) Uani 0.415(3) 1 d D U P A 2
H46C H 0.314364 0.522970 0.789065 0.161 Uiso 0.415(3) 1 calc R U P A 2
H46D H 0.265172 0.490036 0.738849 0.161 Uiso 0.415(3) 1 calc R U P A 2
O15' O 0.3657(9) 0.5818(9) 0.7268(3) 0.101(4) Uani 0.415(3) 1 d D . P A 2
C47' C 0.4254(14) 0.4974(18) 0.7216(8) 0.133(7) Uani 0.415(3) 1 d D . P A 2
H47C H 0.399851 0.432707 0.704592 0.159 Uiso 0.415(3) 1 calc R U P A 2
H47D H 0.445577 0.473727 0.755193 0.159 Uiso 0.415(3) 1 calc R U P A 2
C48' C 0.5004(14) 0.5418(19) 0.6896(6) 0.120(5) Uani 0.415(3) 1 d D U P A 2
H48C H 0.522445 0.610749 0.704858 0.144 Uiso 0.415(3) 1 calc R U P A 2
H48D H 0.546126 0.486399 0.689018 0.144 Uiso 0.415(3) 1 calc R U P A 2
N6' N 0.4710(11) 0.5638(15) 0.6379(5) 0.119(4) Uani 0.415(3) 1 d D . P A 2

loop_
_atom_site_aniso_label
_atom_site_aniso_U_11
_atom_site_aniso_U_22
_atom_site_aniso_U_33
_atom_site_aniso_U_23
_atom_site_aniso_U_13
_atom_site_aniso_U_12
Fe1 0.01044(15) 0.01672(17) 0.0554(3) 0.0068(2) -0.0040(2) -0.00004(13)
F1 0.0136(7) 0.0203(8) 0.0577(11) 0.0066(10) -0.0024(9) 0.0008(5)
O1 0.0247(11) 0.0194(11) 0.084(2) 0.0076(11) 0.0046(11) -0.0037(9)
O2 0.0366(16) 0.082(3) 0.070(2) 0.0224(19) 0.0134(15) 0.0240(16)
O4 0.0264(11) 0.0441(15) 0.0402(13) 0.0084(11) -0.0063(10) 0.0081(10)
O5 0.0219(12) 0.0575(18) 0.0607(18) 0.0286(14) 0.0031(11) 0.0135(11)
O6 0.0230(11) 0.0239(12) 0.126(3) 0.0141(15) 0.0067(15) -0.0037(9)
O7 0.0238(12) 0.0238(13) 0.110(3) 0.0115(15) 0.0037(14) 0.0013(10)
O8 0.0252(11) 0.0379(14) 0.0433(14) -0.0026(11) 0.0010(10) -0.0032(10)
O9 0.0210(10) 0.0317(12) 0.0419(13) -0.0040(10) 0.0073(9) -0.0071(9)
N1 0.0139(9) 0.0211(11) 0.0679(18) 0.0046(16) -0.0064(15) 0.0020(8)
N2 0.0152(9) 0.0176(10) 0.0405(13) 0.0034(12) -0.0059(12) 0.0001(7)
N3 0.0156(13) 0.0292(17) 0.070(2) 0.0152(15) 0.0049(14) 0.0034(11)
N4 0.0141(12) 0.0231(15) 0.072(2) -0.0009(14) -0.0122(14) 0.0016(10)
C1 0.0180(13) 0.0222(15) 0.061(2) 0.0034(13) -0.0022(13) 0.0057(11)
C2 0.0186(11) 0.0196(12) 0.0502(19) 0.0049(15) -0.0067(14) 0.0025(9)
C3 0.0122(13) 0.037(2) 0.082(3) 0.0166(19) 0.0062(16) 0.0069(13)
C4 0.0169(16) 0.039(2) 0.081(3) 0.014(2) 0.0113(17) 0.0074(14)
C5 0.0152(14) 0.0291(17) 0.073(3) 0.0054(17) -0.0151(15) 0.0036(12)
C6 0.0189(15) 0.0279(18) 0.076(3) 0.0013(17) -0.0153(17) -0.0004(13)
C7 0.0183(11) 0.0188(13) 0.0319(17) -0.0001(11) -0.0031(11) -0.0018(9)
C8 0.0119(9) 0.0181(12) 0.0386(16) -0.0023(13) -0.0043(13) -0.0048(8)
C9 0.0139(12) 0.0300(16) 0.0352(16) -0.0015(12) -0.0019(11) 0.0013(11)
C10 0.0165(13) 0.0325(17) 0.0368(17) 0.0039(13) -0.0072(12) 0.0028(12)
C11 0.0130(10) 0.0292(15) 0.0455(16) 0.0007(17) -0.0020(15) 0.0010(9)
C12 0.0143(12) 0.0274(15) 0.0389(17) -0.0024(13) 0.0017(12) -0.0075(11)
C13 0.0174(12) 0.0200(14) 0.0378(16) 0.0001(12) -0.0026(11) -0.0058(10)
C14 0.0171(15) 0.041(2) 0.075(3) 0.022(2) 0.0118(16) 0.0057(14)
C15 0.0182(15) 0.036(2) 0.078(3) 0.030(2) 0.0114(17) 0.0058(14)
C16 0.0170(14) 0.0291(19) 0.093(3) 0.029(2) 0.0072(17) 0.0018(13)
C17 0.0230(16) 0.0233(17) 0.095(3) 0.0206(19) 0.0077(18) 0.0010(13)
C18 0.0187(16) 0.034(2) 0.094(3) 0.025(2) 0.0068(18) 0.0092(14)
C19 0.0209(15) 0.045(2) 0.072(3) 0.033(2) 0.0097(17) 0.0108(15)
C20 0.0227(15) 0.048(2) 0.057(2) 0.0265(18) 0.0093(15) 0.0119(15)
C21 0.0207(15) 0.0303(18) 0.061(2) 0.0036(16) -0.0104(15) -0.0070(13)
O3 0.0296(13) 0.0480(17) 0.078(2) -0.0155(15) -0.0192(14) -0.0001(12)
C22 0.0221(15) 0.0260(18) 0.060(2) -0.0052(15) -0.0094(15) -0.0019(13)
C23 0.0267(15) 0.0254(17) 0.047(2) -0.0043(14) -0.0081(14) -0.0005(12)
C24 0.0234(14) 0.0282(17) 0.0455(19) -0.0077(14) -0.0010(13) -0.0022(12)
C25 0.0229(15) 0.0243(16) 0.063(2) -0.0052(15) -0.0006(15) 0.0008(12)
C26 0.0230(16) 0.0221(18) 0.083(3) 0.0000(18) -0.0016(17) 0.0041(13)
C27 0.0195(15) 0.0229(17) 0.097(3) -0.0029(18) -0.0034(18) -0.0046(12)
C28 0.0188(14) 0.043(2) 0.053(2) 0.0134(17) 0.0013(14) 0.0107(14)
C29 0.0308(19) 0.0186(18) 0.135(5) 0.008(2) 0.003(2) 0.0000(14)
C30 0.0212(14) 0.0359(18) 0.047(2) -0.0067(15) 0.0060(13) -0.0001(13)
K1 0.0449(8) 0.0353(10) 0.0335(7) 0.0038(6) -0.0067(6) -0.0120(7)
N5 0.064(3) 0.042(3) 0.074(4) -0.016(3) -0.008(3) 0.017(2)
C31 0.073(4) 0.066(5) 0.081(3) -0.006(3) -0.020(3) 0.014(3)
C32 0.068(6) 0.046(3) 0.070(4) 0.008(3) -0.027(4) 0.003(3)
O10 0.059(4) 0.040(3) 0.049(3) 0.003(3) -0.023(3) -0.006(3)
C33 0.105(8) 0.047(3) 0.045(4) -0.006(3) -0.030(4) -0.014(4)
C34 0.068(4) 0.046(3) 0.055(4) -0.006(3) -0.010(3) -0.015(3)
O11 0.051(3) 0.032(2) 0.057(3) -0.013(2) 0.000(2) -0.005(2)
C35 0.068(5) 0.032(3) 0.140(8) -0.009(4) -0.030(5) -0.002(3)
C36 0.086(6) 0.052(5) 0.179(6) 0.015(5) -0.055(5) -0.002(4)
C37 0.078(4) 0.046(4) 0.088(6) -0.001(4) -0.014(3) 0.008(3)
C38 0.079(4) 0.043(3) 0.062(5) -0.001(3) -0.009(4) -0.004(3)
O12 0.059(3) 0.038(2) 0.050(3) 0.000(2) -0.009(2) -0.0096(19)
C39 0.059(4) 0.054(3) 0.067(7) 0.000(4) -0.018(4) -0.025(3)
C40 0.048(4) 0.064(3) 0.080(6) 0.012(4) -0.022(4) -0.018(3)
O13 0.053(3) 0.058(3) 0.083(4) 0.017(3) -0.032(3) -0.020(2)
C41 0.071(5) 0.066(4) 0.132(9) 0.011(5) -0.057(5) -0.005(3)
C42 0.092(6) 0.074(6) 0.180(10) 0.050(6) -0.080(6) -0.016(5)
C43 0.114(8) 0.100(6) 0.091(5) -0.049(4) 0.013(4) -0.012(6)
C44 0.120(8) 0.119(8) 0.085(7) -0.060(4) 0.029(6) -0.028(5)
O14 0.091(6) 0.127(6) 0.056(4) -0.030(4) 0.030(4) -0.045(4)
C45 0.122(8) 0.157(7) 0.053(6) -0.022(5) 0.012(5) -0.086(5)
C46 0.142(9) 0.177(8) 0.075(6) 0.020(5) 0.014(7) -0.072(7)
O15 0.136(7) 0.106(5) 0.063(4) 0.040(3) -0.035(4) -0.062(4)
C47 0.144(9) 0.108(7) 0.151(9) 0.072(5) -0.039(7) -0.063(5)
C48 0.129(7) 0.078(6) 0.157(8) 0.063(5) -0.072(5) -0.044(5)
N6 0.093(5) 0.042(4) 0.147(6) 0.041(3) -0.067(4) -0.017(3)
K1' 0.0542(14) 0.0480(18) 0.0343(11) 0.0022(11) 0.0077(9) 0.0112(13)
N5' 0.044(4) 0.096(6) 0.059(4) -0.031(4) -0.004(3) 0.025(4)
C31' 0.072(4) 0.068(5) 0.074(3) -0.010(3) -0.020(3) 0.012(4)
C32' 0.050(5) 0.084(5) 0.041(5) -0.011(4) -0.002(4) -0.006(4)
O10' 0.045(4) 0.062(6) 0.047(5) -0.019(5) 0.001(3) -0.017(4)
C33' 0.118(7) 0.061(6) 0.048(8) -0.019(5) 0.018(5) -0.028(5)
C34' 0.140(8) 0.041(6) 0.042(4) -0.004(4) 0.029(4) -0.011(5)
O11' 0.164(8) 0.062(7) 0.048(4) -0.006(5) 0.022(5) 0.026(6)
C35' 0.187(10) 0.097(12) 0.053(6) -0.002(7) 0.023(5) 0.057(9)
C36' 0.214(13) 0.172(12) 0.073(8) -0.019(8) 0.000(9) 0.099(9)
C37' 0.095(5) 0.096(7) 0.055(7) -0.025(5) -0.013(5) 0.017(5)
C38' 0.104(5) 0.088(7) 0.060(7) -0.012(5) -0.022(6) -0.001(4)
O12' 0.082(4) 0.064(5) 0.042(5) 0.008(4) -0.006(4) -0.026(4)
C39' 0.087(5) 0.117(8) 0.070(9) -0.004(7) -0.007(6) -0.053(5)
C40' 0.081(6) 0.162(9) 0.058(8) -0.006(6) 0.006(6) -0.030(6)
O13' 0.043(5) 0.156(8) 0.061(7) -0.008(5) 0.015(4) -0.016(5)
C41' 0.087(8) 0.242(10) 0.056(9) -0.008(9) 0.016(8) 0.048(7)
C42' 0.139(11) 0.215(9) 0.059(9) 0.013(7) 0.010(7) 0.088(9)
C43' 0.062(6) 0.154(10) 0.062(5) -0.025(6) 0.000(5) 0.003(6)
C44' 0.073(8) 0.136(10) 0.054(5) -0.034(5) 0.003(5) 0.002(7)
O14' 0.062(5) 0.098(6) 0.034(4) -0.012(4) 0.025(3) -0.027(4)
C45' 0.126(9) 0.087(8) 0.036(5) -0.009(5) 0.014(5) -0.019(7)
C46' 0.190(11) 0.152(12) 0.060(10) 0.027(9) 0.033(8) 0.048(8)
O15' 0.179(9) 0.077(6) 0.045(5) 0.021(4) 0.023(6) 0.062(7)
C47' 0.198(13) 0.130(12) 0.070(9) 0.033(9) 0.013(9) 0.102(10)
C48' 0.170(10) 0.133(12) 0.057(5) 0.005(6) -0.003(6) 0.092(9)
N6' 0.144(10) 0.170(10) 0.042(5) -0.005(5) 0.010(5) 0.095(7)

loop_
_atom_type_symbol
_atom_type_description
_atom_type_scat_dispersion_real
_atom_type_scat_dispersion_imag
_atom_type_scat_source
C C 0.0033 0.0016 'International Tables Vol C Tables 4.2.6.8 and 6.1.1.4'
H H 0.0000 0.0000 'International Tables Vol C Tables 4.2.6.8 and 6.1.1.4'
F F 0.0171 0.0103 'International Tables Vol C Tables 4.2.6.8 and 6.1.1.4'
Fe Fe 0.3463 0.8444 'International Tables Vol C Tables 4.2.6.8 and 6.1.1.4'
K K 0.2009 0.2494 'International Tables Vol C Tables 4.2.6.8 and 6.1.1.4'
N N 0.0061 0.0033 'International Tables Vol C Tables 4.2.6.8 and 6.1.1.4'
O O 0.0106 0.0060 'International Tables Vol C Tables 4.2.6.8 and 6.1.1.4'

loop_
_geom_angle_atom_site_label_1
_geom_angle_atom_site_label_2
_geom_angle_atom_site_label_3
_geom_angle
_geom_angle_site_symmetry_1
_geom_angle_site_symmetry_3
_geom_angle_publ_flag
F1 Fe1 N1 179.67(13) . . ?
F1 Fe1 N2 99.33(8) . . ?
F1 Fe1 N3 100.56(11) . . ?
F1 Fe1 N4 99.67(11) . . ?
N2 Fe1 N1 80.43(9) . . ?
N2 Fe1 N3 115.97(14) . . ?
N3 Fe1 N1 79.35(13) . . ?
N4 Fe1 N1 80.65(13) . . ?
N4 Fe1 N2 115.07(13) . . ?
N4 Fe1 N3 120.33(12) . . ?
C10 O4 C28 117.4(3) . . ?
C19 O5 C28 112.0(3) . . ?
C17 O6 C29 119.9(3) . . ?
C26 O7 C29 119.6(3) . . ?
C24 O8 C30 119.5(3) . . ?
C12 O9 C30 113.4(2) . . ?
C1 N1 Fe1 106.62(17) . . ?
C3 N1 Fe1 106.7(2) . . ?
C3 N1 C1 111.2(4) . . ?
C5 N1 Fe1 106.5(2) . . ?
C5 N1 C1 112.3(3) . . ?
C5 N1 C3 113.1(3) . . ?
C2 N2 Fe1 115.02(16) . . ?
C7 N2 Fe1 129.83(19) . . ?
C7 N2 C2 112.4(2) . . ?
C4 N3 Fe1 115.8(3) . . ?
C14 N3 Fe1 125.2(2) . . ?
C14 N3 C4 112.3(4) . . ?
C6 N4 Fe1 114.1(3) . . ?
C21 N4 Fe1 130.0(2) . . ?
C21 N4 C6 112.9(3) . . ?
N1 C1 H1A 109.7 . . ?
N1 C1 H1B 109.7 . . ?
N1 C1 C2 110.0(3) . . ?
H1A C1 H1B 108.2 . . ?
C2 C1 H1A 109.7 . . ?
C2 C1 H1B 109.7 . . ?
N2 C2 C1 109.1(2) . . ?
N2 C2 H2A 109.9 . . ?
N2 C2 H2B 109.9 . . ?
C1 C2 H2A 109.9 . . ?
C1 C2 H2B 109.9 . . ?
H2A C2 H2B 108.3 . . ?
N1 C3 H3A 109.7 . . ?
N1 C3 H3B 109.7 . . ?
N1 C3 C4 109.7(3) . . ?
H3A C3 H3B 108.2 . . ?
C4 C3 H3A 109.7 . . ?
C4 C3 H3B 109.7 . . ?
N3 C4 C3 108.2(4) . . ?
N3 C4 H4A 110.1 . . ?
N3 C4 H4B 110.1 . . ?
C3 C4 H4A 110.1 . . ?
C3 C4 H4B 110.1 . . ?
H4A C4 H4B 108.4 . . ?
N1 C5 H5A 109.6 . . ?
N1 C5 H5B 109.6 . . ?
N1 C5 C6 110.2(3) . . ?
H5A C5 H5B 108.1 . . ?
C6 C5 H5A 109.6 . . ?
C6 C5 H5B 109.6 . . ?
N4 C6 C5 109.0(3) . . ?
N4 C6 H6A 109.9 . . ?
N4 C6 H6B 109.9 . . ?
C5 C6 H6A 109.9 . . ?
C5 C6 H6B 109.9 . . ?
H6A C6 H6B 108.3 . . ?
O1 C7 N2 123.6(3) . . ?
O1 C7 C8 116.1(2) . . ?
N2 C7 C8 120.3(2) . . ?
C9 C8 C7 123.2(3) . . ?
C9 C8 C13 119.9(3) . . ?
C13 C8 C7 116.8(3) . . ?
C8 C9 H9 120.1 . . ?
C8 C9 C10 119.8(3) . . ?
C10 C9 H9 120.1 . . ?
O4 C10 C9 116.6(3) . . ?
C11 C10 O4 122.5(3) . . ?
C11 C10 C9 120.8(3) . . ?
C10 C11 H11 120.8 . . ?
C10 C11 C12 118.5(3) . . ?
C12 C11 H11 120.8 . . ?
C11 C12 O9 120.3(3) . . ?
C13 C12 O9 117.9(3) . . ?
C13 C12 C11 121.8(3) . . ?
C8 C13 H13 120.4 . . ?
C12 C13 C8 119.2(3) . . ?
C12 C13 H13 120.4 . . ?
O2 C14 N3 124.9(4) . . ?
O2 C14 C15 119.2(4) . . ?
N3 C14 C15 115.9(4) . . ?
C16 C15 C14 120.1(4) . . ?
C16 C15 C20 120.1(4) . . ?
C20 C15 C14 119.8(5) . . ?
C15 C16 H16 119.8 . . ?
C15 C16 C17 120.5(4) . . ?
C17 C16 H16 119.8 . . ?
O6 C17 C16 114.6(4) . . ?
O6 C17 C18 125.2(4) . . ?
C16 C17 C18 120.3(5) . . ?
C17 C18 H18 120.9 . . ?
C19 C18 C17 118.2(4) . . ?
C19 C18 H18 120.9 . . ?
C18 C19 O5 118.6(4) . . ?
C20 C19 O5 119.1(5) . . ?
C20 C19 C18 122.3(4) . . ?
C15 C20 H20 120.8 . . ?
C19 C20 C15 118.5(5) . . ?
C19 C20 H20 120.8 . . ?
N4 C21 C22 117.3(3) . . ?
O3 C21 N4 124.8(3) . . ?
O3 C21 C22 117.9(4) . . ?
C23 C22 C21 121.4(3) . . ?
C23 C22 C27 120.9(3) . . ?
C27 C22 C21 117.6(3) . . ?
C22 C23 H23 120.3 . . ?
C22 C23 C24 119.5(3) . . ?
C24 C23 H23 120.3 . . ?
O8 C24 C23 115.9(3) . . ?
C25 C24 O8 123.2(3) . . ?
C25 C24 C23 120.9(3) . . ?
C24 C25 H25 120.8 . . ?
C24 C25 C26 118.4(3) . . ?
C26 C25 H25 120.8 . . ?
O7 C26 C25 113.4(3) . . ?
O7 C26 C27 124.8(4) . . ?
C27 C26 C25 121.7(4) . . ?
C22 C27 C26 118.4(4) . . ?
C22 C27 H27 120.8 . . ?
C26 C27 H27 120.8 . . ?
O4 C28 H28A 109.6 . . ?
O4 C28 H28B 109.6 . . ?
O5 C28 O4 110.1(3) . . ?
O5 C28 H28A 109.6 . . ?
O5 C28 H28B 109.6 . . ?
H28A C28 H28B 108.2 . . ?
O6 C29 H29A 108.6 . . ?
O6 C29 H29B 108.6 . . ?
O7 C29 O6 114.8(3) . . ?
O7 C29 H29A 108.6 . . ?
O7 C29 H29B 108.6 . . ?
H29A C29 H29B 107.5 . . ?
O8 C30 H30A 109.5 . . ?
O8 C30 H30B 109.5 . . ?
O9 C30 O8 110.6(3) . . ?
O9 C30 H30A 109.5 . . ?
O9 C30 H30B 109.5 . . ?
H30A C30 H30B 108.1 . . ?
N5 K1 N6 179.4(2) . . ?
O10 K1 N5 62.0(2) . . ?
O10 K1 O11 60.2(2) . . ?
O10 K1 O13 141.7(3) . . ?
O10 K1 O15 117.0(3) . . ?
O10 K1 N6 117.6(2) . . ?
O11 K1 N5 120.87(19) . . ?
O11 K1 N6 58.9(2) . . ?
O12 K1 N5 61.1(2) . . ?
O12 K1 O10 100.6(2) . . ?
O12 K1 O11 119.41(18) . . ?
O12 K1 O13 61.26(17) . . ?
O12 K1 O15 137.7(2) . . ?
O12 K1 N6 119.4(2) . . ?
O13 K1 N5 121.0(2) . . ?
O13 K1 O11 97.7(2) . . ?
O13 K1 N6 59.6(2) . . ?
O14 K1 N5 60.8(3) . . ?
O14 K1 O10 99.3(3) . . ?
O14 K1 O11 140.0(2) . . ?
O14 K1 O12 96.8(2) . . ?
O14 K1 O13 115.4(3) . . ?
O14 K1 O15 60.4(3) . . ?
O14 K1 N6 119.0(3) . . ?
O15 K1 N5 119.8(3) . . ?
O15 K1 O11 96.7(2) . . ?
O15 K1 O13 94.9(2) . . ?
O15 K1 N6 59.9(3) . . ?
C31 N5 K1 107.5(6) . . ?
C31 N5 C37 111.2(10) . . ?
C37 N5 K1 107.7(5) . . ?
C43 N5 K1 109.9(7) . . ?
C43 N5 C31 108.9(10) . . ?
C43 N5 C37 111.5(8) . . ?
N5 C31 H31A 109.1 . . ?
N5 C31 H31B 109.1 . . ?
N5 C31 C32 112.4(11) . . ?
H31A C31 H31B 107.9 . . ?
C32 C31 H31A 109.1 . . ?
C32 C31 H31B 109.1 . . ?
C31 C32 H32A 110.1 . . ?
C31 C32 H32B 110.1 . . ?
H32A C32 H32B 108.4 . . ?
O10 C32 C31 107.9(9) . . ?
O10 C32 H32A 110.1 . . ?
O10 C32 H32B 110.1 . . ?
C32 O10 K1 117.1(6) . . ?
C32 O10 C33 108.1(9) . . ?
C33 O10 K1 112.8(6) . . ?
O10 C33 H33A 109.7 . . ?
O10 C33 H33B 109.7 . . ?
O10 C33 C34 109.7(8) . . ?
H33A C33 H33B 108.2 . . ?
C34 C33 H33A 109.7 . . ?
C34 C33 H33B 109.7 . . ?
C33 C34 H34A 109.9 . . ?
C33 C34 H34B 109.9 . . ?
H34A C34 H34B 108.3 . . ?
O11 C34 C33 108.8(7) . . ?
O11 C34 H34A 109.9 . . ?
O11 C34 H34B 109.9 . . ?
C34 O11 K1 117.5(5) . . ?
C34 O11 C35 110.3(6) . . ?
C35 O11 K1 120.8(6) . . ?
O11 C35 H35A 109.6 . . ?
O11 C35 H35B 109.6 . . ?
O11 C35 C36 110.1(8) . . ?
H35A C35 H35B 108.2 . . ?
C36 C35 H35A 109.6 . . ?
C36 C35 H35B 109.6 . . ?
C35 C36 H36A 108.7 . . ?
C35 C36 H36B 108.7 . . ?
H36A C36 H36B 107.6 . . ?
N6 C36 C35 114.3(11) . . ?
N6 C36 H36A 108.7 . . ?
N6 C36 H36B 108.7 . . ?
N5 C37 H37A 108.6 . . ?
N5 C37 H37B 108.6 . . ?
N5 C37 C38 114.7(8) . . ?
H37A C37 H37B 107.6 . . ?
C38 C37 H37A 108.6 . . ?
C38 C37 H37B 108.6 . . ?
C37 C38 H38A 110.2 . . ?
C37 C38 H38B 110.2 . . ?
H38A C38 H38B 108.5 . . ?
O12 C38 C37 107.6(7) . . ?
O12 C38 H38A 110.2 . . ?
O12 C38 H38B 110.2 . . ?
C38 O12 K1 121.7(6) . . ?
C38 O12 C39 110.2(6) . . ?
C39 O12 K1 115.7(5) . . ?
O12 C39 H39A 110.0 . . ?
O12 C39 H39B 110.0 . . ?
O12 C39 C40 108.7(8) . . ?
H39A C39 H39B 108.3 . . ?
C40 C39 H39A 110.0 . . ?
C40 C39 H39B 110.0 . . ?
C39 C40 H40A 109.5 . . ?
C39 C40 H40B 109.5 . . ?
H40A C40 H40B 108.1 . . ?
O13 C40 C39 110.7(10) . . ?
O13 C40 H40A 109.5 . . ?
O13 C40 H40B 109.5 . . ?
C40 O13 K1 116.1(5) . . ?
C40 O13 C41 108.5(9) . . ?
C41 O13 K1 120.3(5) . . ?
O13 C41 H41A 110.4 . . ?
O13 C41 H41B 110.4 . . ?
O13 C41 C42 106.6(11) . . ?
H41A C41 H41B 108.6 . . ?
C42 C41 H41A 110.4 . . ?
C42 C41 H41B 110.4 . . ?
C41 C42 H42A 108.9 . . ?
C41 C42 H42B 108.9 . . ?
H42A C42 H42B 107.7 . . ?
N6 C42 C41 113.5(10) . . ?
N6 C42 H42A 108.9 . . ?
N6 C42 H42B 108.9 . . ?
N5 C43 H43A 109.0 . . ?
N5 C43 H43B 109.0 . . ?
N5 C43 C44 112.9(10) . . ?
H43A C43 H43B 107.8 . . ?
C44 C43 H43A 109.0 . . ?
C44 C43 H43B 109.0 . . ?
C43 C44 H44A 109.6 . . ?
C43 C44 H44B 109.6 . . ?
H44A C44 H44B 108.1 . . ?
O14 C44 C43 110.2(12) . . ?
O14 C44 H44A 109.6 . . ?
O14 C44 H44B 109.6 . . ?
C44 O14 K1 121.5(7) . . ?
C44 O14 C45 111.2(11) . . ?
C45 O14 K1 116.2(8) . . ?
O14 C45 H45A 110.2 . . ?
O14 C45 H45B 110.2 . . ?
O14 C45 C46 107.8(12) . . ?
H45A C45 H45B 108.5 . . ?
C46 C45 H45A 110.2 . . ?
C46 C45 H45B 110.2 . . ?
C45 C46 H46A 109.6 . . ?
C45 C46 H46B 109.6 . . ?
H46A C46 H46B 108.1 . . ?
O15 C46 C45 110.3(13) . . ?
O15 C46 H46A 109.6 . . ?
O15 C46 H46B 109.6 . . ?
C46 O15 K1 112.4(8) . . ?
C46 O15 C47 110.6(12) . . ?
C47 O15 K1 118.9(9) . . ?
O15 C47 H47A 109.0 . . ?
O15 C47 H47B 109.0 . . ?
O15 C47 C48 113.0(13) . . ?
H47A C47 H47B 107.8 . . ?
C48 C47 H47A 109.0 . . ?
C48 C47 H47B 109.0 . . ?
C47 C48 H48A 108.9 . . ?
C47 C48 H48B 108.9 . . ?
C47 C48 N6 113.3(12) . . ?
H48A C48 H48B 107.7 . . ?
N6 C48 H48A 108.9 . . ?
N6 C48 H48B 108.9 . . ?
C36 N6 K1 110.6(6) . . ?
C36 N6 C42 115.1(12) . . ?
C42 N6 K1 106.2(7) . . ?
C48 N6 K1 108.0(8) . . ?
C48 N6 C36 106.9(10) . . ?
C48 N6 C42 109.9(10) . . ?
N5' K1' N6' 178.0(4) . . ?
O10' K1' N5' 61.1(3) . . ?
O10' K1' O11' 59.9(3) . . ?
O10' K1' N6' 118.2(4) . . ?
O11' K1' N5' 119.6(3) . . ?
O11' K1' N6' 60.3(4) . . ?
O12' K1' N5' 60.1(3) . . ?
O12' K1' O10' 100.2(3) . . ?
O12' K1' O11' 142.9(3) . . ?
O12' K1' O14' 98.9(3) . . ?
O12' K1' O15' 115.7(3) . . ?
O12' K1' N6' 118.7(5) . . ?
O13' K1' N5' 118.8(4) . . ?
O13' K1' O10' 120.4(4) . . ?
O13' K1' O11' 101.2(5) . . ?
O13' K1' O12' 59.9(4) . . ?
O13' K1' O14' 139.1(4) . . ?
O13' K1' O15' 94.3(4) . . ?
O13' K1' N6' 59.7(5) . . ?
O14' K1' N5' 61.8(3) . . ?
O14' K1' O10' 96.3(3) . . ?
O14' K1' O11' 113.3(4) . . ?
O14' K1' O15' 61.9(3) . . ?
O14' K1' N6' 120.1(4) . . ?
O15' K1' N5' 121.6(3) . . ?
O15' K1' O10' 139.7(4) . . ?
O15' K1' O11' 96.0(3) . . ?
O15' K1' N6' 60.2(3) . . ?
C31' N5' K1' 107.3(10) . . ?
C37' N5' K1' 107.8(8) . . ?
C37' N5' C31' 104.2(12) . . ?
C43' N5' K1' 108.4(9) . . ?
C43' N5' C31' 114.9(14) . . ?
C43' N5' C37' 113.9(12) . . ?
N5' C31' H31C 109.5 . . ?
N5' C31' H31D 109.5 . . ?
N5' C31' C32' 110.8(14) . . ?
H31C C31' H31D 108.1 . . ?
C32' C31' H31C 109.5 . . ?
C32' C31' H31D 109.5 . . ?
C31' C32' H32C 109.5 . . ?
C31' C32' H32D 109.5 . . ?
H32C C32' H32D 108.1 . . ?
O10' C32' C31' 110.5(13) . . ?
O10' C32' H32C 109.5 . . ?
O10' C32' H32D 109.5 . . ?
C32' O10' K1' 117.4(8) . . ?
C32' O10' C33' 112.2(12) . . ?
C33' O10' K1' 115.8(11) . . ?
O10' C33' H33C 109.9 . . ?
O10' C33' H33D 109.9 . . ?
O10' C33' C34' 109.1(14) . . ?
H33C C33' H33D 108.3 . . ?
C34' C33' H33C 109.9 . . ?
C34' C33' H33D 109.9 . . ?
C33' C34' H34C 109.4 . . ?
C33' C34' H34D 109.4 . . ?
C33' C34' O11' 111.4(11) . . ?
H34C C34' H34D 108.0 . . ?
O11' C34' H34C 109.4 . . ?
O11' C34' H34D 109.4 . . ?
C34' O11' K1' 114.2(7) . . ?
C35' O11' K1' 120.3(12) . . ?
C35' O11' C34' 110.3(10) . . ?
O11' C35' H35C 109.9 . . ?
O11' C35' H35D 109.9 . . ?
O11' C35' C36' 109.0(13) . . ?
H35C C35' H35D 108.3 . . ?
C36' C35' H35C 109.9 . . ?
C36' C35' H35D 109.9 . . ?
C35' C36' H36C 108.8 . . ?
C35' C36' H36D 108.8 . . ?
H36C C36' H36D 107.7 . . ?
N6' C36' C35' 113.8(17) . . ?
N6' C36' H36C 108.8 . . ?
N6' C36' H36D 108.8 . . ?
N5' C37' H37C 107.9 . . ?
N5' C37' H37D 107.9 . . ?
H37C C37' H37D 107.2 . . ?
C38' C37' N5' 117.6(13) . . ?
C38' C37' H37C 107.9 . . ?
C38' C37' H37D 107.9 . . ?
C37' C38' H38C 110.3 . . ?
C37' C38' H38D 110.3 . . ?
H38C C38' H38D 108.5 . . ?
O12' C38' C37' 107.2(13) . . ?
O12' C38' H38C 110.3 . . ?
O12' C38' H38D 110.3 . . ?
C38' O12' K1' 121.3(8) . . ?
C38' O12' C39' 111.4(11) . . ?
C39' O12' K1' 113.9(9) . . ?
O12' C39' H39C 109.4 . . ?
O12' C39' H39D 109.4 . . ?
H39C C39' H39D 108.0 . . ?
C40' C39' O12' 111.2(13) . . ?
C40' C39' H39C 109.4 . . ?
C40' C39' H39D 109.4 . . ?
C39' C40' H40C 110.3 . . ?
C39' C40' H40D 110.3 . . ?
C39' C40' O13' 106.9(14) . . ?
H40C C40' H40D 108.6 . . ?
O13' C40' H40C 110.3 . . ?
O13' C40' H40D 110.3 . . ?
C40' O13' K1' 115.0(9) . . ?
C41' O13' K1' 125.7(15) . . ?
C41' O13' C40' 105.1(15) . . ?
O13' C41' H41C 110.4 . . ?
O13' C41' H41D 110.4 . . ?
O13' C41' C42' 106.8(18) . . ?
H41C C41' H41D 108.6 . . ?
C42' C41' H41C 110.4 . . ?
C42' C41' H41D 110.4 . . ?
C41' C42' H42C 108.7 . . ?
C41' C42' H42D 108.7 . . ?
H42C C42' H42D 107.6 . . ?
N6' C42' C41' 114.1(16) . . ?
N6' C42' H42C 108.7 . . ?
N6' C42' H42D 108.7 . . ?
N5' C43' H43C 108.4 . . ?
N5' C43' H43D 108.4 . . ?
N5' C43' C44' 115.5(13) . . ?
H43C C43' H43D 107.5 . . ?
C44' C43' H43C 108.4 . . ?
C44' C43' H43D 108.4 . . ?
C43' C44' H44C 109.6 . . ?
C43' C44' H44D 109.6 . . ?
H44C C44' H44D 108.2 . . ?
O14' C44' C43' 110.1(12) . . ?
O14' C44' H44C 109.6 . . ?
O14' C44' H44D 109.6 . . ?
C44' O14' K1' 118.0(10) . . ?
C44' O14' C45' 107.1(11) . . ?
C45' O14' K1' 116.0(10) . . ?
O14' C45' H45C 110.1 . . ?
O14' C45' H45D 110.1 . . ?
O14' C45' C46' 107.9(13) . . ?
H45C C45' H45D 108.4 . . ?
C46' C45' H45C 110.1 . . ?
C46' C45' H45D 110.1 . . ?
C45' C46' H46C 108.2 . . ?
C45' C46' H46D 108.2 . . ?
H46C C46' H46D 107.4 . . ?
O15' C46' C45' 116.4(17) . . ?
O15' C46' H46C 108.2 . . ?
O15' C46' H46D 108.2 . . ?
C46' O15' K1' 112.2(11) . . ?
C47' O15' K1' 119.1(9) . . ?
C47' O15' C46' 114.2(14) . . ?
O15' C47' H47C 109.9 . . ?
O15' C47' H47D 109.9 . . ?
O15' C47' C48' 108.9(15) . . ?
H47C C47' H47D 108.3 . . ?
C48' C47' H47C 109.9 . . ?
C48' C47' H47D 109.9 . . ?
C47' C48' H48C 109.9 . . ?
C47' C48' H48D 109.9 . . ?
H48C C48' H48D 108.3 . . ?
N6' C48' C47' 108.9(18) . . ?
N6' C48' H48C 109.9 . . ?
N6' C48' H48D 109.9 . . ?
C36' N6' K1' 111.2(13) . . ?
C36' N6' C48' 112.3(16) . . ?
C42' N6' K1' 108.4(11) . . ?
C42' N6' C36' 110.6(17) . . ?
C42' N6' C48' 104.8(17) . . ?
C48' N6' K1' 109.2(10) . . ?

loop_
_geom_bond_atom_site_label_1
_geom_bond_atom_site_label_2
_geom_bond_distance
_geom_bond_site_symmetry_2
_geom_bond_publ_flag
Fe1 F1 1.8035(15) . ?
Fe1 N1 2.221(2) . ?
Fe1 N2 2.036(2) . ?
Fe1 N3 2.036(4) . ?
Fe1 N4 2.032(4) . ?
O1 C7 1.241(4) . ?
O2 C14 1.233(6) . ?
O4 C10 1.391(4) . ?
O4 C28 1.421(5) . ?
O5 C19 1.398(5) . ?
O5 C28 1.409(5) . ?
O6 C17 1.375(6) . ?
O6 C29 1.423(6) . ?
O7 C26 1.386(5) . ?
O7 C29 1.396(5) . ?
O8 C24 1.386(4) . ?
O8 C30 1.423(4) . ?
O9 C12 1.397(4) . ?
O9 C30 1.412(4) . ?
N1 C1 1.480(4) . ?
N1 C3 1.477(5) . ?
N1 C5 1.471(6) . ?
N2 C2 1.486(3) . ?
N2 C7 1.334(3) . ?
N3 C4 1.474(5) . ?
N3 C14 1.355(6) . ?
N4 C6 1.479(4) . ?
N4 C21 1.340(5) . ?
C1 H1A 0.9900 . ?
C1 H1B 0.9900 . ?
C1 C2 1.516(4) . ?
C2 H2A 0.9900 . ?
C2 H2B 0.9900 . ?
C3 H3A 0.9900 . ?
C3 H3B 0.9900 . ?
C3 C4 1.500(7) . ?
C4 H4A 0.9900 . ?
C4 H4B 0.9900 . ?
C5 H5A 0.9900 . ?
C5 H5B 0.9900 . ?
C5 C6 1.507(5) . ?
C6 H6A 0.9900 . ?
C6 H6B 0.9900 . ?
C7 C8 1.508(4) . ?
C8 C9 1.388(5) . ?
C8 C13 1.396(5) . ?
C9 H9 0.9500 . ?
C9 C10 1.392(4) . ?
C10 C11 1.385(5) . ?
C11 H11 0.9500 . ?
C11 C12 1.387(5) . ?
C12 C13 1.379(4) . ?
C13 H13 0.9500 . ?
C14 C15 1.504(6) . ?
C15 C16 1.372(7) . ?
C15 C20 1.395(6) . ?
C16 H16 0.9500 . ?
C16 C17 1.377(5) . ?
C17 C18 1.395(6) . ?
C18 H18 0.9500 . ?
C18 C19 1.375(8) . ?
C19 C20 1.373(6) . ?
C20 H20 0.9500 . ?
C21 O3 1.240(5) . ?
C21 C22 1.521(5) . ?
C22 C23 1.382(5) . ?
C22 C27 1.387(6) . ?
C23 H23 0.9500 . ?
C23 C24 1.394(5) . ?
C24 C25 1.379(5) . ?
C25 H25 0.9500 . ?
C25 C26 1.394(5) . ?
C26 C27 1.388(5) . ?
C27 H27 0.9500 . ?
C28 H28A 0.9900 . ?
C28 H28B 0.9900 . ?
C29 H29A 0.9900 . ?
C29 H29B 0.9900 . ?
C30 H30A 0.9900 . ?
C30 H30B 0.9900 . ?
K1 N5 2.952(7) . ?
K1 O10 2.795(10) . ?
K1 O11 2.827(6) . ?
K1 O12 2.768(5) . ?
K1 O13 2.807(6) . ?
K1 O14 2.766(9) . ?
K1 O15 2.801(7) . ?
K1 N6 3.020(8) . ?
N5 C31 1.490(14) . ?
N5 C37 1.498(11) . ?
N5 C43 1.488(12) . ?
C31 H31A 0.9900 . ?
C31 H31B 0.9900 . ?
C31 C32 1.539(15) . ?
C32 H32A 0.9900 . ?
C32 H32B 0.9900 . ?
C32 O10 1.426(11) . ?
O10 C33 1.428(13) . ?
C33 H33A 0.9900 . ?
C33 H33B 0.9900 . ?
C33 C34 1.531(13) . ?
C34 H34A 0.9900 . ?
C34 H34B 0.9900 . ?
C34 O11 1.371(10) . ?
O11 C35 1.425(10) . ?
C35 H35A 0.9900 . ?
C35 H35B 0.9900 . ?
C35 C36 1.475(13) . ?
C36 H36A 0.9900 . ?
C36 H36B 0.9900 . ?
C36 N6 1.452(14) . ?
C37 H37A 0.9900 . ?
C37 H37B 0.9900 . ?
C37 C38 1.506(13) . ?
C38 H38A 0.9900 . ?
C38 H38B 0.9900 . ?
C38 O12 1.439(10) . ?
O12 C39 1.460(11) . ?
C39 H39A 0.9900 . ?
C39 H39B 0.9900 . ?
C39 C40 1.560(14) . ?
C40 H40A 0.9900 . ?
C40 H40B 0.9900 . ?
C40 O13 1.360(11) . ?
O13 C41 1.420(12) . ?
C41 H41A 0.9900 . ?
C41 H41B 0.9900 . ?
C41 C42 1.480(16) . ?
C42 H42A 0.9900 . ?
C42 H42B 0.9900 . ?
C42 N6 1.473(11) . ?
C43 H43A 0.9900 . ?
C43 H43B 0.9900 . ?
C43 C44 1.548(17) . ?
C44 H44A 0.9900 . ?
C44 H44B 0.9900 . ?
C44 O14 1.360(16) . ?
O14 C45 1.463(14) . ?
C45 H45A 0.9900 . ?
C45 H45B 0.9900 . ?
C45 C46 1.496(19) . ?
C46 H46A 0.9900 . ?
C46 H46B 0.9900 . ?
C46 O15 1.350(16) . ?
O15 C47 1.419(15) . ?
C47 H47A 0.9900 . ?
C47 H47B 0.9900 . ?
C47 C48 1.448(18) . ?
C48 H48A 0.9900 . ?
C48 H48B 0.9900 . ?
C48 N6 1.451(14) . ?
K1' N5' 2.947(10) . ?
K1' O10' 2.824(15) . ?
K1' O11' 2.853(12) . ?
K1' O12' 2.786(10) . ?
K1' O13' 2.770(12) . ?
K1' O14' 2.796(9) . ?
K1' O15' 2.817(9) . ?
K1' N6' 2.961(14) . ?
N5' C31' 1.496(16) . ?
N5' C37' 1.495(15) . ?
N5' C43' 1.452(14) . ?
C31' H31C 0.9900 . ?
C31' H31D 0.9900 . ?
C31' C32' 1.501(19) . ?
C32' H32C 0.9900 . ?
C32' H32D 0.9900 . ?
C32' O10' 1.404(16) . ?
O10' C33' 1.442(16) . ?
C33' H33C 0.9900 . ?
C33' H33D 0.9900 . ?
C33' C34' 1.44(2) . ?
C34' H34C 0.9900 . ?
C34' H34D 0.9900 . ?
C34' O11' 1.472(17) . ?
O11' C35' 1.386(18) . ?
C35' H35C 0.9900 . ?
C35' H35D 0.9900 . ?
C35' C36' 1.57(2) . ?
C36' H36C 0.9900 . ?
C36' H36D 0.9900 . ?
C36' N6' 1.470(18) . ?
C37' H37C 0.9900 . ?
C37' H37D 0.9900 . ?
C37' C38' 1.473(19) . ?
C38' H38C 0.9900 . ?
C38' H38D 0.9900 . ?
C38' O12' 1.346(16) . ?
O12' C39' 1.508(15) . ?
C39' H39C 0.9900 . ?
C39' H39D 0.9900 . ?
C39' C40' 1.38(2) . ?
C40' H40C 0.9900 . ?
C40' H40D 0.9900 . ?
C40' O13' 1.441(19) . ?
O13' C41' 1.35(2) . ?
C41' H41C 0.9900 . ?
C41' H41D 0.9900 . ?
C41' C42' 1.57(3) . ?
C42' H42C 0.9900 . ?
C42' H42D 0.9900 . ?
C42' N6' 1.465(18) . ?
C43' H43C 0.9900 . ?
C43' H43D 0.9900 . ?
C43' C44' 1.550(19) . ?
C44' H44C 0.9900 . ?
C44' H44D 0.9900 . ?
C44' O14' 1.364(17) . ?
O14' C45' 1.465(17) . ?
C45' H45C 0.9900 . ?
C45' H45D 0.9900 . ?
C45' C46' 1.48(2) . ?
C46' H46C 0.9900 . ?
C46' H46D 0.9900 . ?
C46' O15' 1.43(2) . ?
O15' C47' 1.402(17) . ?
C47' H47C 0.9900 . ?
C47' H47D 0.9900 . ?
C47' C48' 1.56(2) . ?
C48' H48C 0.9900 . ?
C48' H48D 0.9900 . ?
C48' N6' 1.473(16) . ?

loop_
_geom_torsion_atom_site_label_1
_geom_torsion_atom_site_label_2
_geom_torsion_atom_site_label_3
_geom_torsion_atom_site_label_4
_geom_torsion
_geom_torsion_site_symmetry_1
_geom_torsion_site_symmetry_2
_geom_torsion_site_symmetry_3
_geom_torsion_site_symmetry_4
_geom_torsion_publ_flag
Fe1 N1 C1 C2 -40.9(3) . . . . ?
Fe1 N1 C3 C4 -42.1(4) . . . . ?
Fe1 N1 C5 C6 -39.6(3) . . . . ?
Fe1 N2 C2 C1 -31.0(4) . . . . ?
Fe1 N2 C7 O1 -159.2(3) . . . . ?
Fe1 N2 C7 C8 20.9(5) . . . . ?
Fe1 N3 C4 C3 -32.9(4) . . . . ?
Fe1 N3 C14 O2 -139.9(4) . . . . ?
Fe1 N3 C14 C15 43.4(5) . . . . ?
Fe1 N4 C6 C5 -34.4(4) . . . . ?
Fe1 N4 C21 O3 -153.8(3) . . . . ?
Fe1 N4 C21 C22 25.3(5) . . . . ?
O1 C7 C8 C9 -121.0(3) . . . . ?
O1 C7 C8 C13 55.8(4) . . . . ?
O2 C14 C15 C16 -130.6(5) . . . . ?
O2 C14 C15 C20 48.3(5) . . . . ?
O4 C10 C11 C12 178.5(3) . . . . ?
O5 C19 C20 C15 -174.7(3) . . . . ?
O6 C17 C18 C19 179.1(4) . . . . ?
O7 C26 C27 C22 -173.6(4) . . . . ?
O8 C24 C25 C26 176.8(4) . . . . ?
O9 C12 C13 C8 179.3(2) . . . . ?
N1 C1 C2 N2 48.0(4) . . . . ?
N1 C3 C4 N3 49.6(4) . . . . ?
N1 C5 C6 N4 49.5(5) . . . . ?
N2 C7 C8 C9 58.9(4) . . . . ?
N2 C7 C8 C13 -124.3(3) . . . . ?
N3 C14 C15 C16 46.2(5) . . . . ?
N3 C14 C15 C20 -134.9(4) . . . . ?
N4 C21 C22 C23 72.0(5) . . . . ?
N4 C21 C22 C27 -107.1(4) . . . . ?
C1 N1 C3 C4 73.8(4) . . . . ?
C1 N1 C5 C6 -155.9(3) . . . . ?
C2 N2 C7 O1 0.8(5) . . . . ?
C2 N2 C7 C8 -179.1(3) . . . . ?
C3 N1 C1 C2 -156.9(3) . . . . ?
C3 N1 C5 C6 77.3(4) . . . . ?
C4 N3 C14 O2 10.1(6) . . . . ?
C4 N3 C14 C15 -166.6(3) . . . . ?
C5 N1 C1 C2 75.3(3) . . . . ?
C5 N1 C3 C4 -158.8(3) . . . . ?
C6 N4 C21 O3 5.0(6) . . . . ?
C6 N4 C21 C22 -175.9(4) . . . . ?
C7 N2 C2 C1 165.8(3) . . . . ?
C7 C8 C9 C10 176.1(3) . . . . ?
C7 C8 C13 C12 -177.1(3) . . . . ?
C8 C9 C10 O4 -177.4(3) . . . . ?
C8 C9 C10 C11 0.0(5) . . . . ?
C9 C8 C13 C12 -0.2(4) . . . . ?
C9 C10 C11 C12 1.2(5) . . . . ?
C10 O4 C28 O5 125.7(3) . . . . ?
C10 C11 C12 O9 -179.7(3) . . . . ?
C10 C11 C12 C13 -2.0(5) . . . . ?
C11 C12 C13 C8 1.5(4) . . . . ?
C12 O9 C30 O8 -62.9(4) . . . . ?
C13 C8 C9 C10 -0.6(4) . . . . ?
C14 N3 C4 C3 174.1(3) . . . . ?
C14 C15 C16 C17 178.4(4) . . . . ?
C14 C15 C20 C19 177.8(3) . . . . ?
C15 C16 C17 O6 -177.2(4) . . . . ?
C15 C16 C17 C18 2.5(6) . . . . ?
C16 C15 C20 C19 -3.3(5) . . . . ?
C16 C17 C18 C19 -0.7(6) . . . . ?
C17 O6 C29 O7 36.4(6) . . . . ?
C17 C18 C19 O5 176.7(4) . . . . ?
C17 C18 C19 C20 -3.3(6) . . . . ?
C18 C19 C20 C15 5.3(6) . . . . ?
C19 O5 C28 O4 -71.4(5) . . . . ?
C20 C15 C16 C17 -0.5(6) . . . . ?
C21 N4 C6 C5 163.2(4) . . . . ?
C21 C22 C23 C24 179.9(3) . . . . ?
C21 C22 C27 C26 176.4(4) . . . . ?
O3 C21 C22 C23 -108.8(5) . . . . ?
O3 C21 C22 C27 72.0(5) . . . . ?
C22 C23 C24 O8 -174.9(3) . . . . ?
C22 C23 C24 C25 2.6(6) . . . . ?
C23 C22 C27 C26 -2.7(7) . . . . ?
C23 C24 C25 C26 -0.6(6) . . . . ?
C24 O8 C30 O9 102.8(3) . . . . ?
C24 C25 C26 O7 175.4(4) . . . . ?
C24 C25 C26 C27 -3.3(7) . . . . ?
C25 C26 C27 C22 4.9(7) . . . . ?
C26 O7 C29 O6 58.3(6) . . . . ?
C27 C22 C23 C24 -0.9(6) . . . . ?
C28 O4 C10 C9 -135.7(3) . . . . ?
C28 O4 C10 C11 46.9(4) . . . . ?
C28 O5 C19 C18 -85.9(4) . . . . ?
C28 O5 C19 C20 94.1(4) . . . . ?
C29 O6 C17 C16 -147.6(4) . . . . ?
C29 O6 C17 C18 32.7(6) . . . . ?
C29 O7 C26 C25 176.3(4) . . . . ?
C29 O7 C26 C27 -5.2(7) . . . . ?
C30 O8 C24 C23 -151.2(3) . . . . ?
C30 O8 C24 C25 31.3(5) . . . . ?
C30 O9 C12 C11 -81.7(4) . . . . ?
C30 O9 C12 C13 100.5(3) . . . . ?
K1 N5 C31 C32 -48.9(13) . . . . ?
K1 N5 C37 C38 -49.4(9) . . . . ?
K1 N5 C43 C44 -41.7(14) . . . . ?
K1 O10 C33 C34 53.4(11) . . . . ?
K1 O11 C35 C36 -43.1(13) . . . . ?
K1 O12 C39 C40 44.0(11) . . . . ?
K1 O13 C41 C42 -46.5(12) . . . . ?
K1 O14 C45 C46 38.7(13) . . . . ?
K1 O15 C47 C48 -40.0(15) . . . . ?
N5 C31 C32 O10 67.4(15) . . . . ?
N5 C37 C38 O12 60.5(11) . . . . ?
N5 C43 C44 O14 57.8(16) . . . . ?
C31 N5 C37 C38 -166.9(9) . . . . ?
C31 N5 C43 C44 75.8(16) . . . . ?
C31 C32 O10 K1 -48.7(12) . . . . ?
C31 C32 O10 C33 -177.3(11) . . . . ?
C32 O10 C33 C34 -175.5(9) . . . . ?
O10 C33 C34 O11 -63.4(12) . . . . ?
C33 C34 O11 K1 41.1(10) . . . . ?
C33 C34 O11 C35 -175.0(9) . . . . ?
C34 O11 C35 C36 174.4(10) . . . . ?
O11 C35 C36 N6 59.1(15) . . . . ?
C35 C36 N6 K1 -44.7(12) . . . . ?
C35 C36 N6 C42 -165.0(9) . . . . ?
C35 C36 N6 C48 72.6(12) . . . . ?
C37 N5 C31 C32 68.8(13) . . . . ?
C37 N5 C43 C44 -161.1(11) . . . . ?
C37 C38 O12 K1 -39.9(10) . . . . ?
C37 C38 O12 C39 179.6(9) . . . . ?
C38 O12 C39 C40 -172.9(9) . . . . ?
O12 C39 C40 O13 -60.0(13) . . . . ?
C39 C40 O13 K1 46.1(12) . . . . ?
C39 C40 O13 C41 -174.7(9) . . . . ?
C40 O13 C41 C42 176.3(10) . . . . ?
O13 C41 C42 N6 68.1(16) . . . . ?
C41 C42 N6 K1 -52.7(15) . . . . ?
C41 C42 N6 C36 70.1(15) . . . . ?
C41 C42 N6 C48 -169.2(13) . . . . ?
C43 N5 C31 C32 -168.0(11) . . . . ?
C43 N5 C37 C38 71.3(12) . . . . ?
C43 C44 O14 K1 -44.2(14) . . . . ?
C43 C44 O14 C45 173.2(10) . . . . ?
C44 O14 C45 C46 -176.6(12) . . . . ?
O14 C45 C46 O15 -64.7(15) . . . . ?
C45 C46 O15 K1 57.4(14) . . . . ?
C45 C46 O15 C47 -167.1(11) . . . . ?
C46 O15 C47 C48 -172.2(13) . . . . ?
O15 C47 C48 N6 61.8(16) . . . . ?
C47 C48 N6 K1 -48.5(12) . . . . ?
C47 C48 N6 C36 -167.6(11) . . . . ?
C47 C48 N6 C42 66.9(16) . . . . ?
K1' N5' C31' C32' 53(2) . . . . ?
K1' N5' C37' C38' 40.3(15) . . . . ?
K1' N5' C43' C44' 41.8(16) . . . . ?
K1' O10' C33' C34' -49.9(15) . . . . ?
K1' O11' C35' C36' 43(2) . . . . ?
K1' O12' C39' C40' -42.3(15) . . . . ?
K1' O13' C41' C42' 38(2) . . . . ?
K1' O14' C45' C46' -42.8(19) . . . . ?
K1' O15' C47' C48' 45(2) . . . . ?
N5' C31' C32' O10' -67(2) . . . . ?
N5' C37' C38' O12' -59.9(17) . . . . ?
N5' C43' C44' O14' -61(2) . . . . ?
C31' N5' C37' C38' -73.4(19) . . . . ?
C31' N5' C43' C44' 161.8(14) . . . . ?
C31' C32' O10' K1' 43.1(17) . . . . ?
C31' C32' O10' C33' -179.2(14) . . . . ?
C32' O10' C33' C34' 171.6(13) . . . . ?
O10' C33' C34' O11' 62.6(17) . . . . ?
C33' C34' O11' K1' -44.4(14) . . . . ?
C33' C34' O11' C35' 176.5(15) . . . . ?
C34' O11' C35' C36' 179.6(16) . . . . ?
O11' C35' C36' N6' -59(3) . . . . ?
C35' C36' N6' K1' 44(2) . . . . ?
C35' C36' N6' C42' -77(2) . . . . ?
C35' C36' N6' C48' 166.7(19) . . . . ?
C37' N5' C31' C32' 167.3(16) . . . . ?
C37' N5' C43' C44' -78.1(18) . . . . ?
C37' C38' O12' K1' 48.5(14) . . . . ?
C37' C38' O12' C39' -173.2(12) . . . . ?
C38' O12' C39' C40' 176.2(14) . . . . ?
O12' C39' C40' O13' 64.3(17) . . . . ?
C39' C40' O13' K1' -56.2(15) . . . . ?
C39' C40' O13' C41' 161.2(16) . . . . ?
C40' O13' C41' C42' 175.0(15) . . . . ?
O13' C41' C42' N6' -58(2) . . . . ?
C41' C42' N6' K1' 48.2(18) . . . . ?
C41' C42' N6' C36' 170.4(16) . . . . ?
C41' C42' N6' C48' -68(2) . . . . ?
C43' N5' C31' C32' -67(2) . . . . ?
C43' N5' C37' C38' 160.6(13) . . . . ?
C43' C44' O14' K1' 45.9(18) . . . . ?
C43' C44' O14' C45' 178.9(15) . . . . ?
C44' O14' C45' C46' -176.8(18) . . . . ?
O14' C45' C46' O15' 60(3) . . . . ?
C45' C46' O15' K1' -45(2) . . . . ?
C45' C46' O15' C47' 175.7(19) . . . . ?
C46' O15' C47' C48' -179.0(18) . . . . ?
O15' C47' C48' N6' -66(2) . . . . ?
C47' C48' N6' K1' 52.9(19) . . . . ?
C47' C48' N6' C36' -71(2) . . . . ?
C47' C48' N6' C42' 168.9(16) . . . . ?
